data_1545284
loop_
_publ_author_name
'N.N. Golovnev'
'M.S. Molokeev'
'A.I. Smolentsev'
'M.K. Lesnikov'

_publ_section_title
;
 Structure of
 Tetrakis((1,3-Diethyl-2-Thiobarbiturato)(Butanol-1))dicobalt(II)
;
_journal_issue 2
_journal_name_full 'Russian Journal of Coordination Chemistry'
_journal_page_first 82
_journal_page_last 85
_journal_paper_doi 10.7868/S0132344X17010030
_journal_volume 43
_journal_year 2017
_chemical_formula_moiety 'C48 H84 Co2 N8 O12 S4'
_chemical_formula_sum 'C48 H84 Co2 N8 O12 S4'
_chemical_formula_weight 1211.33
_chemical_name_systematic
;
Bis( 2-1,3-diethyl-2-thiobarbiturato O,O')-bis(1,3-diethyl-2-thiobarbiturato O)-
tetra(butan-1-ol)-di-cobalt(II) 
;
_space_group_crystal_system monoclinic
_space_group_IT_number 14
_space_group_name_Hall '-P 2ybc'
_space_group_name_H-M_alt 'P 1 21/c 1'
_symmetry_space_group_name_Hall '-P 2ybc'
_symmetry_space_group_name_H-M 'P 1 21/c 1'
_atom_sites_solution_hydrogens mixed
_audit_creation_method SHELXL-2014/7
_cell_angle_alpha 90
_cell_angle_beta 92.196(2)
_cell_angle_gamma 90
_cell_formula_units_Z 2
_cell_length_a 10.7185(5)
_cell_length_b 21.9851(11)
_cell_length_c 12.7235(7)
_cell_measurement_reflns_used 9874
_cell_measurement_temperature 150(2)
_cell_measurement_theta_max 27.44
_cell_measurement_theta_min 2.44
_cell_volume 2996.1(3)
_computing_cell_refinement 'SAINT (Bruker, 2004)'
_computing_data_collection 'APEX2 (Bruker, 2004)'
_computing_data_reduction 'SAINT (Bruker, 2004)'
_computing_molecular_graphics 'SHELXTL (Bruker, 2004)'
_computing_publication_material 'SHELXTL (Bruker, 2004)'
_computing_structure_refinement 'SHELXL-2014/7 (Sheldrick, 2014)'
_computing_structure_solution 'SHELXTL (Bruker, 2004)'
_diffrn_ambient_temperature 150(2)
_diffrn_measured_fraction_theta_full 0.998
_diffrn_measured_fraction_theta_max 0.998
_diffrn_measurement_device_type 'Bruker Nonius X8Apex CCD area-detector'
_diffrn_measurement_method '\f and \w scans'
_diffrn_radiation_monochromator graphite
_diffrn_radiation_source 'fine-focus sealed tube'
_diffrn_radiation_type MoK\a
_diffrn_radiation_wavelength 0.71073
_diffrn_reflns_av_R_equivalents 0.0627
_diffrn_reflns_av_unetI/netI 0.0544
_diffrn_reflns_Laue_measured_fraction_full 0.998
_diffrn_reflns_Laue_measured_fraction_max 0.998
_diffrn_reflns_limit_h_max 13
_diffrn_reflns_limit_h_min -10
_diffrn_reflns_limit_k_max 26
_diffrn_reflns_limit_k_min -26
_diffrn_reflns_limit_l_max 15
_diffrn_reflns_limit_l_min -15
_diffrn_reflns_number 24414
_diffrn_reflns_point_group_measured_fraction_full 0.998
_diffrn_reflns_point_group_measured_fraction_max 0.998
_diffrn_reflns_theta_full 25.250
_diffrn_reflns_theta_max 25.677
_diffrn_reflns_theta_min 1.853
_exptl_absorpt_coefficient_mu 0.754
_exptl_absorpt_correction_T_max 0.9633
_exptl_absorpt_correction_T_min 0.7043
_exptl_absorpt_correction_type multi-scan
_exptl_absorpt_process_details 'SADABS (Bruker, 2004)'
_exptl_crystal_colour blue
_exptl_crystal_density_diffrn 1.343
_exptl_crystal_description prism
_exptl_crystal_F_000 1284
_exptl_crystal_size_max 0.50
_exptl_crystal_size_mid 0.20
_exptl_crystal_size_min 0.05
_refine_diff_density_max 0.837
_refine_diff_density_min -0.834
_refine_diff_density_rms 0.119
_refine_ls_extinction_coef .
_refine_ls_extinction_method none
_refine_ls_goodness_of_fit_ref 1.080
_refine_ls_hydrogen_treatment mixed
_refine_ls_matrix_type full
_refine_ls_number_parameters 372
_refine_ls_number_reflns 5669
_refine_ls_number_restraints 62
_refine_ls_restrained_S_all 1.082
_refine_ls_R_factor_all 0.1061
_refine_ls_R_factor_gt 0.0948
_refine_ls_shift/su_max 0.034
_refine_ls_shift/su_mean 0.001
_refine_ls_structure_factor_coef Fsqd
_refine_ls_weighting_details 'w=1/[\s^2^(Fo^2^)+34.3387P] where P=(Fo^2^+2Fc^2^)/3'
_refine_ls_weighting_scheme calc
_refine_ls_wR_factor_gt 0.2119
_refine_ls_wR_factor_ref 0.2158
_reflns_Friedel_coverage 0.000
_reflns_Friedel_fraction_full .
_reflns_Friedel_fraction_max .
_reflns_number_gt 4748
_reflns_number_total 5669
_reflns_threshold_expression 'I > 2\s(I)'
_cod_data_source_file CoDetba21-butanol2.cif
_cod_data_source_block h
_cod_database_code 1545284
_shelx_shelxl_version_number 2014/7
_shelx_space_group_comment
;
The symmetry employed for this shelxl refinement is uniquely defined
by the following loop, which should always be used as a source of
symmetry information in preference to the above space-group names.
They are only intended as comments.
;
_shelx_estimated_absorpt_t_min 0.704
_shelx_estimated_absorpt_t_max 0.963

loop_
_space_group_symop_operation_xyz
'x, y, z'
'-x, y+1/2, -z+1/2'
'-x, -y, -z'
'x, -y-1/2, z-1/2'

loop_
_atom_site_label
_atom_site_type_symbol
_atom_site_fract_x
_atom_site_fract_y
_atom_site_fract_z
_atom_site_U_iso_or_equiv
_atom_site_adp_type
_atom_site_occupancy
_atom_site_site_symmetry_order
_atom_site_calc_flag
_atom_site_refinement_flags_posn
_atom_site_refinement_flags_adp
_atom_site_refinement_flags_occupancy
_atom_site_disorder_assembly
_atom_site_disorder_group
Co Co 0.72782(8) 0.01280(4) 0.37303(7) 0.0269(2) Uani 1 1 d . . . . .
S1 S 0.30848(19) 0.22302(10) 0.28450(18) 0.0483(5) Uani 1 1 d . . . . .
O1A O 0.2235(4) 0.0512(2) 0.5210(3) 0.0288(10) Uani 1 1 d . . . . .
O2A O 0.5671(4) 0.0371(2) 0.3060(3) 0.0330(11) Uani 1 1 d . . . . .
N1A N 0.4456(5) 0.1229(3) 0.3063(4) 0.0314(13) Uani 1 1 d . . . . .
N3A N 0.2702(5) 0.1282(2) 0.4104(4) 0.0270(12) Uani 1 1 d . . . . .
C2A C 0.3430(6) 0.1558(3) 0.3364(5) 0.0312(15) Uani 1 1 d . . . . .
C4A C 0.2956(6) 0.0708(3) 0.4516(5) 0.0235(13) Uani 1 1 d . . . . .
C5A C 0.3962(6) 0.0389(3) 0.4140(5) 0.0274(14) Uani 1 1 d . . . . .
H5A H 0.4121 -0.0012 0.4387 0.033 Uiso 1 1 calc R U . . .
C6A C 0.4728(6) 0.0637(3) 0.3428(5) 0.0298(14) Uani 1 1 d . . . . .
C7A C 0.5345(6) 0.1504(4) 0.2335(6) 0.0406(18) Uani 1 1 d . . . . .
H7A1 H 0.6200 0.1360 0.2520 0.049 Uiso 1 1 calc R U . . .
H7A2 H 0.5335 0.1952 0.2414 0.049 Uiso 1 1 calc R U . . .
C8A C 0.5010(8) 0.1338(4) 0.1195(6) 0.056(2) Uani 1 1 d . . . . .
H8A1 H 0.5042 0.0896 0.1110 0.084 Uiso 1 1 calc R U . . .
H8A2 H 0.5607 0.1529 0.0732 0.084 Uiso 1 1 calc R U . . .
H8A3 H 0.4166 0.1484 0.1008 0.084 Uiso 1 1 calc R U . . .
C9A C 0.1652(6) 0.1633(3) 0.4529(6) 0.0327(15) Uani 1 1 d . . . . .
H9A1 H 0.1014 0.1346 0.4775 0.039 Uiso 1 1 calc R U . . .
H9A2 H 0.1261 0.1883 0.3959 0.039 Uiso 1 1 calc R U . . .
C10A C 0.2068(8) 0.2039(3) 0.5421(6) 0.0454(19) Uani 1 1 d . . . . .
H10A H 0.2419 0.1791 0.6000 0.068 Uiso 1 1 calc R U . . .
H10B H 0.1352 0.2270 0.5664 0.068 Uiso 1 1 calc R U . . .
H10C H 0.2705 0.2321 0.5182 0.068 Uiso 1 1 calc R U . . .
S2 S 0.81830(19) 0.27414(8) 0.66874(18) 0.0463(5) Uani 1 1 d . . . . .
O1B O 0.7260(4) 0.0904(2) 0.4584(4) 0.0318(10) Uani 1 1 d . . . . .
O2B O 1.0332(4) 0.0780(2) 0.7337(4) 0.0405(12) Uani 1 1 d . . . . .
N1B N 0.9336(5) 0.1674(2) 0.6931(4) 0.0273(12) Uani 1 1 d . . . . .
N3B N 0.7810(5) 0.1728(2) 0.5558(4) 0.0290(12) Uani 1 1 d . . . . .
C2B C 0.8456(6) 0.2014(3) 0.6371(5) 0.0299(14) Uani 1 1 d . . . . .
C4B C 0.7957(6) 0.1103(3) 0.5333(5) 0.0271(14) Uani 1 1 d . . . . .
C5B C 0.8837(6) 0.0783(3) 0.5925(5) 0.0285(14) Uani 1 1 d . . . . .
H5B H 0.8973 0.0366 0.5769 0.034 Uiso 1 1 calc R U . . .
C6B C 0.9529(6) 0.1051(3) 0.6741(5) 0.0286(14) Uani 1 1 d . . . . .
C7B C 1.0119(6) 0.1954(3) 0.7785(6) 0.0348(16) Uani 1 1 d . . . . .
H7B1 H 1.0230 0.2392 0.7632 0.042 Uiso 1 1 calc R U . . .
H7B2 H 1.0953 0.1761 0.7808 0.042 Uiso 1 1 calc R U . . .
C8B C 0.9552(9) 0.1887(5) 0.8837(6) 0.061(3) Uani 1 1 d . . . . .
H8B1 H 0.8761 0.2110 0.8839 0.092 Uiso 1 1 calc R U . . .
H8B2 H 1.0126 0.2051 0.9384 0.092 Uiso 1 1 calc R U . . .
H8B3 H 0.9399 0.1455 0.8976 0.092 Uiso 1 1 calc R U . . .
C9B C 0.6894(7) 0.2071(3) 0.4901(6) 0.0379(17) Uani 1 1 d . . . . .
H9B1 H 0.6894 0.1914 0.4172 0.046 Uiso 1 1 calc R U . . .
H9B2 H 0.7146 0.2504 0.4885 0.046 Uiso 1 1 calc R U . . .
C10B C 0.5587(7) 0.2025(3) 0.5305(7) 0.0442(19) Uani 1 1 d . . . . .
H10D H 0.5315 0.1599 0.5287 0.066 Uiso 1 1 calc R U . . .
H10E H 0.5015 0.2270 0.4860 0.066 Uiso 1 1 calc R U . . .
H10F H 0.5584 0.2176 0.6030 0.066 Uiso 1 1 calc R U . . .
O1C O 0.8870(5) 0.0300(2) 0.2999(5) 0.0470(14) Uani 1 1 d . . . . .
H1C H 0.929(8) -0.006(4) 0.294(7) 0.056 Uiso 1 1 d . U . . .
O1D O 0.7144(5) -0.0647(3) 0.2705(5) 0.0516(16) Uani 1 1 d . . . . .
H1D H 0.787(9) -0.080(4) 0.265(7) 0.062 Uiso 1 1 d . U . . .
C2D1 C 0.6259(13) -0.0859(7) 0.1888(11) 0.037(3) Uani 0.5 1 d D U P A 1
H2D1 H 0.6646 -0.1158 0.1419 0.044 Uiso 0.5 1 calc R U P A 1
H2D2 H 0.5918 -0.0516 0.1461 0.044 Uiso 0.5 1 calc R U P A 1
C3D1 C 0.5247(15) -0.1154(9) 0.2539(12) 0.059(3) Uani 0.5 1 d D U P A 1
H3D1 H 0.5593 -0.1515 0.2913 0.071 Uiso 0.5 1 calc R U P A 1
H3D2 H 0.4956 -0.0862 0.3068 0.071 Uiso 0.5 1 calc R U P A 1
C4D1 C 0.4155(19) -0.1344(9) 0.1800(19) 0.075(5) Uani 0.5 1 d D U P A 1
H4D1 H 0.3621 -0.1640 0.2160 0.090 Uiso 0.5 1 calc R U P A 1
H4D2 H 0.4477 -0.1542 0.1167 0.090 Uiso 0.5 1 calc R U P A 1
C5D1 C 0.3379(18) -0.0780(9) 0.1475(18) 0.072(4) Uani 0.5 1 d D U P A 1
H5D1 H 0.3288 -0.0515 0.2087 0.108 Uiso 0.5 1 calc R U P A 1
H5D2 H 0.2552 -0.0908 0.1204 0.108 Uiso 0.5 1 calc R U P A 1
H5D3 H 0.3804 -0.0557 0.0926 0.108 Uiso 0.5 1 calc R U P A 1
C2C1 C 0.9696(18) 0.0808(12) 0.2958(16) 0.049(4) Uani 0.5 1 d D U P B 1
H2C1 H 1.0432 0.0735 0.3434 0.059 Uiso 0.5 1 calc R U P B 1
H2C2 H 0.9265 0.1177 0.3204 0.059 Uiso 0.5 1 calc R U P B 1
C4C1 C 1.116(2) 0.0446(11) 0.1622(18) 0.087(5) Uani 0.5 1 d D U P B 1
H4C1 H 1.1787 0.0462 0.2216 0.105 Uiso 0.5 1 calc R U P B 1
H4C2 H 1.0787 0.0034 0.1616 0.105 Uiso 0.5 1 calc R U P B 1
C5C1 C 1.184(3) 0.0534(17) 0.060(2) 0.105(8) Uani 0.5 1 d D U P B 1
H5C1 H 1.1250 0.0479 0.0001 0.157 Uiso 0.5 1 calc R U P B 1
H5C2 H 1.2513 0.0234 0.0562 0.157 Uiso 0.5 1 calc R U P B 1
H5C3 H 1.2193 0.0945 0.0583 0.157 Uiso 0.5 1 calc R U P B 1
C3C1 C 1.013(2) 0.0914(12) 0.1825(15) 0.060(5) Uani 0.5 1 d D U P B 1
H3C1 H 0.9423 0.0859 0.1311 0.072 Uiso 0.5 1 calc R U P B 1
H3C2 H 1.0458 0.1332 0.1753 0.072 Uiso 0.5 1 calc R U P B 1
C4C2 C 1.036(2) 0.0542(12) 0.1083(16) 0.087(5) Uani 0.5 1 d D . P B 2
H4C3 H 0.9550 0.0641 0.0720 0.105 Uiso 0.5 1 calc R U P B 2
H4C4 H 1.0376 0.0098 0.1219 0.105 Uiso 0.5 1 calc R U P B 2
C5C2 C 1.143(3) 0.0715(16) 0.038(3) 0.105(8) Uani 0.5 1 d D . P B 2
H5C4 H 1.1273 0.1118 0.0074 0.157 Uiso 0.5 1 calc R U P B 2
H5C5 H 1.1494 0.0415 -0.0185 0.157 Uiso 0.5 1 calc R U P B 2
H5C6 H 1.2217 0.0723 0.0801 0.157 Uiso 0.5 1 calc R U P B 2
C2C2 C 0.9247(16) 0.0851(12) 0.2713(18) 0.049(4) Uani 0.5 1 d D . P B 2
H2C3 H 0.9338 0.1105 0.3353 0.059 Uiso 0.5 1 calc R U P B 2
H2C4 H 0.8578 0.1034 0.2258 0.059 Uiso 0.5 1 calc R U P B 2
C3C2 C 1.0473(18) 0.0886(13) 0.2129(16) 0.060(5) Uani 0.5 1 d D . P B 2
H3C3 H 1.0679 0.1318 0.1994 0.072 Uiso 0.5 1 calc R U P B 2
H3C4 H 1.1159 0.0709 0.2573 0.072 Uiso 0.5 1 calc R U P B 2
C2D2 C 0.6743(11) -0.0582(7) 0.1691(12) 0.037(3) Uani 0.5 1 d D . P A 2
H2D3 H 0.7179 -0.0884 0.1260 0.044 Uiso 0.5 1 calc R U P A 2
H2D4 H 0.6984 -0.0173 0.1446 0.044 Uiso 0.5 1 calc R U P A 2
C3D2 C 0.5344(12) -0.0660(7) 0.1495(14) 0.059(3) Uani 0.5 1 d D . P A 2
H3D3 H 0.5117 -0.0605 0.0740 0.071 Uiso 0.5 1 calc R U P A 2
H3D4 H 0.4882 -0.0356 0.1904 0.071 Uiso 0.5 1 calc R U P A 2
C4D2 C 0.5024(14) -0.1309(7) 0.1851(19) 0.075(5) Uani 0.5 1 d D . P A 2
H4D3 H 0.5417 -0.1616 0.1401 0.090 Uiso 0.5 1 calc R U P A 2
H4D4 H 0.5303 -0.1378 0.2592 0.090 Uiso 0.5 1 calc R U P A 2
C5D2 C 0.3592(15) -0.1334(10) 0.172(2) 0.072(4) Uani 0.5 1 d D . P A 2
H5D4 H 0.3222 -0.1092 0.2279 0.108 Uiso 0.5 1 calc R U P A 2
H5D5 H 0.3312 -0.1757 0.1773 0.108 Uiso 0.5 1 calc R U P A 2
H5D6 H 0.3328 -0.1168 0.1034 0.108 Uiso 0.5 1 calc R U P A 2

loop_
_atom_site_aniso_label
_atom_site_aniso_U_11
_atom_site_aniso_U_22
_atom_site_aniso_U_33
_atom_site_aniso_U_23
_atom_site_aniso_U_13
_atom_site_aniso_U_12
Co 0.0218(4) 0.0235(4) 0.0352(5) 0.0042(4) 0.0004(3) -0.0006(3)
S1 0.0409(11) 0.0438(11) 0.0606(13) 0.0290(10) 0.0071(9) 0.0102(9)
O1A 0.029(2) 0.026(2) 0.032(2) 0.0085(19) 0.0043(19) 0.0029(19)
O2A 0.025(2) 0.045(3) 0.029(2) 0.000(2) 0.0031(19) 0.009(2)
N1A 0.025(3) 0.042(3) 0.028(3) 0.008(3) 0.001(2) 0.002(2)
N3A 0.022(3) 0.031(3) 0.028(3) 0.005(2) 0.001(2) 0.005(2)
C2A 0.024(3) 0.033(4) 0.037(4) 0.009(3) -0.005(3) 0.000(3)
C4A 0.026(3) 0.016(3) 0.028(3) 0.002(2) 0.000(3) 0.000(2)
C5A 0.022(3) 0.026(3) 0.033(3) 0.003(3) -0.001(3) 0.003(3)
C6A 0.026(3) 0.036(4) 0.027(3) 0.000(3) -0.005(3) 0.000(3)
C7A 0.030(4) 0.052(5) 0.041(4) 0.016(4) 0.009(3) 0.000(3)
C8A 0.059(5) 0.069(6) 0.041(5) 0.017(4) 0.010(4) -0.004(5)
C9A 0.028(3) 0.028(4) 0.043(4) 0.003(3) 0.004(3) 0.010(3)
C10A 0.051(5) 0.036(4) 0.049(5) -0.001(4) 0.006(4) 0.015(4)
S2 0.0458(11) 0.0211(9) 0.0713(14) -0.0141(9) -0.0039(10) 0.0037(8)
O1B 0.031(2) 0.023(2) 0.042(3) -0.003(2) -0.004(2) 0.0016(19)
O2B 0.033(3) 0.035(3) 0.054(3) -0.013(2) -0.011(2) 0.011(2)
N1B 0.024(3) 0.022(3) 0.036(3) -0.011(2) 0.002(2) 0.000(2)
N3B 0.024(3) 0.022(3) 0.041(3) 0.002(2) 0.004(2) 0.000(2)
C2B 0.026(3) 0.024(3) 0.040(4) -0.010(3) 0.008(3) -0.001(3)
C4B 0.027(3) 0.023(3) 0.032(3) -0.001(3) 0.007(3) 0.000(3)
C5B 0.027(3) 0.019(3) 0.039(4) -0.009(3) 0.003(3) 0.005(3)
C6B 0.023(3) 0.024(3) 0.038(4) 0.000(3) 0.004(3) -0.001(3)
C7B 0.032(4) 0.025(3) 0.048(4) -0.011(3) -0.003(3) -0.003(3)
C8B 0.067(6) 0.080(7) 0.038(5) -0.021(5) 0.006(4) -0.015(5)
C9B 0.042(4) 0.024(3) 0.047(4) 0.001(3) -0.007(3) 0.003(3)
C10B 0.033(4) 0.031(4) 0.068(5) -0.006(4) -0.009(4) -0.004(3)
O1C 0.038(3) 0.023(3) 0.082(4) 0.007(3) 0.025(3) 0.003(2)
O1D 0.040(3) 0.043(3) 0.070(4) -0.019(3) -0.022(3) 0.007(3)
C2D1 0.036(6) 0.037(6) 0.037(5) -0.007(5) 0.005(4) 0.003(4)
C3D1 0.068(7) 0.068(7) 0.041(6) -0.003(5) -0.004(5) -0.007(6)
C4D1 0.060(8) 0.083(8) 0.082(8) 0.008(7) 0.004(8) 0.003(8)
C5D1 0.065(7) 0.080(8) 0.071(7) 0.004(7) 0.005(6) -0.007(7)
C2C1 0.039(9) 0.042(5) 0.067(8) 0.002(6) 0.012(7) -0.007(7)
C4C1 0.092(9) 0.092(8) 0.079(8) -0.001(7) 0.012(7) -0.015(8)
C5C1 0.094(11) 0.119(12) 0.105(10) -0.005(8) 0.042(8) 0.010(8)
C3C1 0.049(8) 0.061(6) 0.072(9) -0.001(7) 0.017(7) -0.013(6)
C4C2 0.092(9) 0.092(8) 0.079(8) -0.001(7) 0.012(7) -0.015(8)
C5C2 0.094(11) 0.119(12) 0.105(10) -0.005(8) 0.042(8) 0.010(8)
C2C2 0.039(9) 0.042(5) 0.067(8) 0.002(6) 0.012(7) -0.007(7)
C3C2 0.049(8) 0.061(6) 0.072(9) -0.001(7) 0.017(7) -0.013(6)
C2D2 0.036(6) 0.037(6) 0.037(5) -0.007(5) 0.005(4) 0.003(4)
C3D2 0.068(7) 0.068(7) 0.041(6) -0.003(5) -0.004(5) -0.007(6)
C4D2 0.060(8) 0.083(8) 0.082(8) 0.008(7) 0.004(8) 0.003(8)
C5D2 0.065(7) 0.080(8) 0.071(7) 0.004(7) 0.005(6) -0.007(7)

loop_
_atom_type_symbol
_atom_type_description
_atom_type_scat_dispersion_real
_atom_type_scat_dispersion_imag
_atom_type_scat_source
C C 0.0033 0.0016 'International Tables Vol C Tables 4.2.6.8 and 6.1.1.4'
Co Co 0.3494 0.9721 'International Tables Vol C Tables 4.2.6.8 and 6.1.1.4'
O O 0.0106 0.0060 'International Tables Vol C Tables 4.2.6.8 and 6.1.1.4'
S S 0.1246 0.1234 'International Tables Vol C Tables 4.2.6.8 and 6.1.1.4'
N N 0.0061 0.0033 'International Tables Vol C Tables 4.2.6.8 and 6.1.1.4'
H H 0.0000 0.0000 'International Tables Vol C Tables 4.2.6.8 and 6.1.1.4'

loop_
_geom_angle_atom_site_label_1
_geom_angle_atom_site_label_2
_geom_angle_atom_site_label_3
_geom_angle
_geom_angle_site_symmetry_1
_geom_angle_site_symmetry_3
O2A Co O1A 133.15(19) . 3_656
O2A Co O1C 119.6(2) . .
O1A Co O1C 103.9(2) 3_656 .
O2A Co O1B 88.69(19) . .
O1A Co O1B 103.77(19) 3_656 .
O1C Co O1B 96.6(2) . .
O2A Co O1D 85.2(2) . .
O1A Co O1D 82.0(2) 3_656 .
O1C Co O1D 84.6(2) . .
O1B Co O1D 173.5(2) . .
C4A O1A Co 123.8(4) . 3_656
C6A O2A Co 131.4(4) . .
C2A N1A C6A 123.3(6) . .
C2A N1A C7A 119.8(6) . .
C6A N1A C7A 116.9(6) . .
C2A N3A C4A 123.1(5) . .
C2A N3A C9A 118.4(5) . .
C4A N3A C9A 118.4(5) . .
N1A C2A N3A 115.7(6) . .
N1A C2A S1 121.7(5) . .
N3A C2A S1 122.6(5) . .
O1A C4A C5A 124.8(6) . .
O1A C4A N3A 117.0(5) . .
C5A C4A N3A 118.2(6) . .
C6A C5A C4A 121.7(6) . .
C6A C5A H5A 119.2 . .
C4A C5A H5A 119.2 . .
O2A C6A C5A 124.7(6) . .
O2A C6A N1A 117.4(6) . .
C5A C6A N1A 117.9(6) . .
N1A C7A C8A 111.3(6) . .
N1A C7A H7A1 109.4 . .
C8A C7A H7A1 109.4 . .
N1A C7A H7A2 109.4 . .
C8A C7A H7A2 109.4 . .
H7A1 C7A H7A2 108.0 . .
C7A C8A H8A1 109.5 . .
C7A C8A H8A2 109.5 . .
H8A1 C8A H8A2 109.5 . .
C7A C8A H8A3 109.5 . .
H8A1 C8A H8A3 109.5 . .
H8A2 C8A H8A3 109.5 . .
N3A C9A C10A 112.2(6) . .
N3A C9A H9A1 109.2 . .
C10A C9A H9A1 109.2 . .
N3A C9A H9A2 109.2 . .
C10A C9A H9A2 109.2 . .
H9A1 C9A H9A2 107.9 . .
C9A C10A H10A 109.5 . .
C9A C10A H10B 109.5 . .
H10A C10A H10B 109.5 . .
C9A C10A H10C 109.5 . .
H10A C10A H10C 109.5 . .
H10B C10A H10C 109.5 . .
C4B O1B Co 132.7(4) . .
C2B N1B C6B 122.7(5) . .
C2B N1B C7B 120.7(5) . .
C6B N1B C7B 116.6(5) . .
C2B N3B C4B 122.7(6) . .
C2B N3B C9B 119.8(5) . .
C4B N3B C9B 117.4(6) . .
N3B C2B N1B 117.0(5) . .
N3B C2B S2 122.0(5) . .
N1B C2B S2 121.0(5) . .
O1B C4B C5B 127.3(6) . .
O1B C4B N3B 114.9(6) . .
C5B C4B N3B 117.7(6) . .
C4B C5B C6B 121.9(6) . .
C4B C5B H5B 119.0 . .
C6B C5B H5B 119.0 . .
O2B C6B C5B 125.3(6) . .
O2B C6B N1B 117.0(6) . .
C5B C6B N1B 117.7(6) . .
N1B C7B C8B 112.1(6) . .
N1B C7B H7B1 109.2 . .
C8B C7B H7B1 109.2 . .
N1B C7B H7B2 109.2 . .
C8B C7B H7B2 109.2 . .
H7B1 C7B H7B2 107.9 . .
C7B C8B H8B1 109.5 . .
C7B C8B H8B2 109.5 . .
H8B1 C8B H8B2 109.5 . .
C7B C8B H8B3 109.5 . .
H8B1 C8B H8B3 109.5 . .
H8B2 C8B H8B3 109.5 . .
N3B C9B C10B 112.2(6) . .
N3B C9B H9B1 109.2 . .
C10B C9B H9B1 109.2 . .
N3B C9B H9B2 109.2 . .
C10B C9B H9B2 109.2 . .
H9B1 C9B H9B2 107.9 . .
C9B C10B H10D 109.5 . .
C9B C10B H10E 109.5 . .
H10D C10B H10E 109.5 . .
C9B C10B H10F 109.5 . .
H10D C10B H10F 109.5 . .
H10E C10B H10F 109.5 . .
C2C2 O1C Co 124.7(9) . .
C2C1 O1C Co 134.7(10) . .
C2C2 O1C H1C 127(5) . .
C2C1 O1C H1C 111(5) . .
Co O1C H1C 108(5) . .
C2D2 O1D Co 120.5(7) . .
C2D1 O1D Co 135.5(7) . .
C2D2 O1D H1D 103(6) . .
C2D1 O1D H1D 113(6) . .
Co O1D H1D 108(6) . .
O1D C2D1 C3D1 101.8(11) . .
O1D C2D1 H2D1 111.4 . .
C3D1 C2D1 H2D1 111.4 . .
O1D C2D1 H2D2 111.4 . .
C3D1 C2D1 H2D2 111.4 . .
H2D1 C2D1 H2D2 109.3 . .
C4D1 C3D1 C2D1 108.9(15) . .
C4D1 C3D1 H3D1 109.9 . .
C2D1 C3D1 H3D1 109.9 . .
C4D1 C3D1 H3D2 109.9 . .
C2D1 C3D1 H3D2 109.9 . .
H3D1 C3D1 H3D2 108.3 . .
C3D1 C4D1 C5D1 109.8(17) . .
C3D1 C4D1 H4D1 109.7 . .
C5D1 C4D1 H4D1 109.7 . .
C3D1 C4D1 H4D2 109.7 . .
C5D1 C4D1 H4D2 109.7 . .
H4D1 C4D1 H4D2 108.2 . .
C4D1 C5D1 H5D1 109.5 . .
C4D1 C5D1 H5D2 109.5 . .
H5D1 C5D1 H5D2 109.5 . .
C4D1 C5D1 H5D3 109.5 . .
H5D1 C5D1 H5D3 109.5 . .
H5D2 C5D1 H5D3 109.5 . .
O1C C2C1 C3C1 111.2(19) . .
O1C C2C1 H2C1 109.4 . .
C3C1 C2C1 H2C1 109.4 . .
O1C C2C1 H2C2 109.4 . .
C3C1 C2C1 H2C2 109.4 . .
H2C1 C2C1 H2C2 108.0 . .
C5C1 C4C1 C3C1 115(2) . .
C5C1 C4C1 H4C1 108.4 . .
C3C1 C4C1 H4C1 108.4 . .
C5C1 C4C1 H4C2 108.4 . .
C3C1 C4C1 H4C2 108.4 . .
H4C1 C4C1 H4C2 107.5 . .
C4C1 C5C1 H5C1 109.5 . .
C4C1 C5C1 H5C2 109.5 . .
H5C1 C5C1 H5C2 109.5 . .
C4C1 C5C1 H5C3 109.5 . .
H5C1 C5C1 H5C3 109.5 . .
H5C2 C5C1 H5C3 109.5 . .
C4C1 C3C1 C2C1 107.5(17) . .
C4C1 C3C1 H3C1 110.2 . .
C2C1 C3C1 H3C1 110.2 . .
C4C1 C3C1 H3C2 110.2 . .
C2C1 C3C1 H3C2 110.2 . .
H3C1 C3C1 H3C2 108.5 . .
C3C2 C4C2 C5C2 110(2) . .
C3C2 C4C2 H4C3 109.6 . .
C5C2 C4C2 H4C3 109.6 . .
C3C2 C4C2 H4C4 109.6 . .
C5C2 C4C2 H4C4 109.6 . .
H4C3 C4C2 H4C4 108.1 . .
C4C2 C5C2 H5C4 109.5 . .
C4C2 C5C2 H5C5 109.5 . .
H5C4 C5C2 H5C5 109.5 . .
C4C2 C5C2 H5C6 109.5 . .
H5C4 C5C2 H5C6 109.5 . .
H5C5 C5C2 H5C6 109.5 . .
O1C C2C2 C3C2 117(2) . .
O1C C2C2 H2C3 108.1 . .
C3C2 C2C2 H2C3 108.1 . .
O1C C2C2 H2C4 108.1 . .
C3C2 C2C2 H2C4 108.1 . .
H2C3 C2C2 H2C4 107.3 . .
C4C2 C3C2 C2C2 110.7(18) . .
C4C2 C3C2 H3C3 109.5 . .
C2C2 C3C2 H3C3 109.5 . .
C4C2 C3C2 H3C4 109.5 . .
C2C2 C3C2 H3C4 109.5 . .
H3C3 C3C2 H3C4 108.1 . .
O1D C2D2 C3D2 114.8(11) . .
O1D C2D2 H2D3 108.6 . .
C3D2 C2D2 H2D3 108.6 . .
O1D C2D2 H2D4 108.6 . .
C3D2 C2D2 H2D4 108.6 . .
H2D3 C2D2 H2D4 107.5 . .
C2D2 C3D2 C4D2 106.6(10) . .
C2D2 C3D2 H3D3 110.4 . .
C4D2 C3D2 H3D3 110.4 . .
C2D2 C3D2 H3D4 110.4 . .
C4D2 C3D2 H3D4 110.4 . .
H3D3 C3D2 H3D4 108.6 . .
C5D2 C4D2 C3D2 103.6(11) . .
C5D2 C4D2 H4D3 111.0 . .
C3D2 C4D2 H4D3 111.0 . .
C5D2 C4D2 H4D4 111.0 . .
C3D2 C4D2 H4D4 111.0 . .
H4D3 C4D2 H4D4 109.0 . .
C4D2 C5D2 H5D4 109.5 . .
C4D2 C5D2 H5D5 109.5 . .
H5D4 C5D2 H5D5 109.5 . .
C4D2 C5D2 H5D6 109.5 . .
H5D4 C5D2 H5D6 109.5 . .
H5D5 C5D2 H5D6 109.5 . .

loop_
_geom_bond_atom_site_label_1
_geom_bond_atom_site_label_2
_geom_bond_distance
_geom_bond_site_symmetry_2
Co O2A 1.967(4) .
Co O1A 2.004(4) 3_656
Co O1C 2.010(5) .
Co O1B 2.022(5) .
Co O1D 2.148(6) .
S1 C2A 1.654(7) .
O1A C4A 1.271(7) .
O1A Co 2.004(4) 3_656
O2A C6A 1.272(8) .
N1A C2A 1.382(9) .
N1A C6A 1.409(9) .
N1A C7A 1.483(8) .
N3A C2A 1.386(8) .
N3A C4A 1.391(8) .
N3A C9A 1.482(8) .
C4A C5A 1.386(8) .
C5A C6A 1.359(9) .
C5A H5A 0.9500 .
C7A C8A 1.526(11) .
C7A H7A1 0.9900 .
C7A H7A2 0.9900 .
C8A H8A1 0.9800 .
C8A H8A2 0.9800 .
C8A H8A3 0.9800 .
C9A C10A 1.499(10) .
C9A H9A1 0.9900 .
C9A H9A2 0.9900 .
C10A H10A 0.9800 .
C10A H10B 0.9800 .
C10A H10C 0.9800 .
S2 C2B 1.677(6) .
O1B C4B 1.266(8) .
O2B C6B 1.273(8) .
N1B C2B 1.380(9) .
N1B C6B 1.408(8) .
N1B C7B 1.481(8) .
N3B C2B 1.376(9) .
N3B C4B 1.413(8) .
N3B C9B 1.473(9) .
C4B C5B 1.377(9) .
C5B C6B 1.385(9) .
C5B H5B 0.9500 .
C7B C8B 1.498(11) .
C7B H7B1 0.9900 .
C7B H7B2 0.9900 .
C8B H8B1 0.9800 .
C8B H8B2 0.9800 .
C8B H8B3 0.9800 .
C9B C10B 1.514(10) .
C9B H9B1 0.9900 .
C9B H9B2 0.9900 .
C10B H10D 0.9800 .
C10B H10E 0.9800 .
C10B H10F 0.9800 .
O1C C2C2 1.33(3) .
O1C C2C1 1.43(2) .
O1C H1C 0.92(9) .
O1D C2D2 1.352(15) .
O1D C2D1 1.456(16) .
O1D H1D 0.85(9) .
C2D1 C3D1 1.533(9) .
C2D1 H2D1 0.9900 .
C2D1 H2D2 0.9900 .
C3D1 C4D1 1.531(10) .
C3D1 H3D1 0.9900 .
C3D1 H3D2 0.9900 .
C4D1 C5D1 1.541(10) .
C4D1 H4D1 0.9900 .
C4D1 H4D2 0.9900 .
C5D1 H5D1 0.9800 .
C5D1 H5D2 0.9800 .
C5D1 H5D3 0.9800 .
C2C1 C3C1 1.549(10) .
C2C1 H2C1 0.9900 .
C2C1 H2C2 0.9900 .
C4C1 C5C1 1.524(10) .
C4C1 C3C1 1.540(10) .
C4C1 H4C1 0.9900 .
C4C1 H4C2 0.9900 .
C5C1 H5C1 0.9800 .
C5C1 H5C2 0.9800 .
C5C1 H5C3 0.9800 .
C3C1 H3C1 0.9900 .
C3C1 H3C2 0.9900 .
C4C2 C3C2 1.532(10) .
C4C2 C5C2 1.534(10) .
C4C2 H4C3 0.9900 .
C4C2 H4C4 0.9900 .
C5C2 H5C4 0.9800 .
C5C2 H5C5 0.9800 .
C5C2 H5C6 0.9800 .
C2C2 C3C2 1.536(10) .
C2C2 H2C3 0.9900 .
C2C2 H2C4 0.9900 .
C3C2 H3C3 0.9900 .
C3C2 H3C4 0.9900 .
C2D2 C3D2 1.520(9) .
C2D2 H2D3 0.9900 .
C2D2 H2D4 0.9900 .
C3D2 C4D2 1.539(10) .
C3D2 H3D3 0.9900 .
C3D2 H3D4 0.9900 .
C4D2 C5D2 1.539(10) .
C4D2 H4D3 0.9900 .
C4D2 H4D4 0.9900 .
C5D2 H5D4 0.9800 .
C5D2 H5D5 0.9800 .
C5D2 H5D6 0.9800 .
